data_2018502
loop_
_publ_author_name
'Bugaris, Daniel E.'
'Loye, Hans-Conrad zur'

_publ_section_title
;
 Li~3~Al(MoO~4~)~3~, a lyonsite molybdate
;
_journal_coeditor_code KU3069
_journal_issue 6
_journal_name_full 'Acta Crystallographica Section C'
_journal_page_first i34
_journal_page_last i36
_journal_paper_doi 10.1107/S0108270112020513
_journal_volume 68
_journal_year 2012
_chemical_formula_iupac 'Li3 Al (Mo O4)3'
_chemical_formula_moiety 'Al Mo3 O12, 3(Li)'
_chemical_formula_sum 'Al Li3 Mo3 O12'
_chemical_formula_weight 527.62
_chemical_name_systematic
;
Trilithium aluminium trimolybdate(VI)
;
_space_group_IT_number 62
_symmetry_cell_setting orthorhombic
_symmetry_space_group_name_Hall '-P 2ac 2n'
_symmetry_space_group_name_H-M 'P n m a'
_atom_sites_solution_primary direct
_atom_sites_solution_secondary difmap
_audit_creation_method SHELXL97
_cell_angle_alpha 90.00
_cell_angle_beta 90.00
_cell_angle_gamma 90.00
_cell_formula_units_Z 4
_cell_length_a 5.0372(10)
_cell_length_b 10.320(2)
_cell_length_c 17.272(4)
_cell_measurement_reflns_used 4199
_cell_measurement_temperature 298(2)
_cell_measurement_theta_max 32.13
_cell_measurement_theta_min 2.30
_cell_volume 897.9(3)
_computing_cell_refinement 'SMART (Bruker, 2001)'
_computing_data_collection 'SMART (Bruker, 2001)'
_computing_data_reduction 'SAINT-Plus (Bruker, 2001)'
_computing_molecular_graphics 'CrystalMaker (Palmer, 2012)'
_computing_publication_material 'SHELXTL97 (Sheldrick, 2008)'
_computing_structure_refinement 'SHELXL97 (Sheldrick, 2008)'
_computing_structure_solution 'SHELXS97 (Sheldrick, 2008)'
_diffrn_ambient_temperature 298(2)
_diffrn_measured_fraction_theta_full 1.000
_diffrn_measured_fraction_theta_max 0.970
_diffrn_measurement_device_type 'Bruker SMART APEX CCD area-detector'
_diffrn_measurement_method \w
_diffrn_radiation_monochromator graphite
_diffrn_radiation_source 'fine-focus sealed tube'
_diffrn_radiation_type MoK\a
_diffrn_radiation_wavelength 0.71073
_diffrn_reflns_av_R_equivalents 0.0313
_diffrn_reflns_av_sigmaI/netI 0.0184
_diffrn_reflns_limit_h_max 7
_diffrn_reflns_limit_h_min -7
_diffrn_reflns_limit_k_max 15
_diffrn_reflns_limit_k_min -15
_diffrn_reflns_limit_l_max 24
_diffrn_reflns_limit_l_min -25
_diffrn_reflns_number 14109
_diffrn_reflns_theta_full 25.00
_diffrn_reflns_theta_max 32.13
_diffrn_reflns_theta_min 2.30
_exptl_absorpt_coefficient_mu 4.289
_exptl_absorpt_correction_T_max 0.7464
_exptl_absorpt_correction_T_min 0.6612
_exptl_absorpt_correction_type numerical
_exptl_absorpt_process_details '(SADABS; Sheldrick, 2008)'
_exptl_crystal_colour colourless
_exptl_crystal_density_diffrn 3.903
_exptl_crystal_density_method 'not measured'
_exptl_crystal_description prism
_exptl_crystal_F_000 976
_exptl_crystal_size_max 0.074
_exptl_crystal_size_mid 0.068
_exptl_crystal_size_min 0.050
_refine_diff_density_max 0.804
_refine_diff_density_min -0.763
_refine_ls_extinction_coef 0.00156(18)
_refine_ls_extinction_expression Fc^*^=kFc[1+0.001xFc^2^\l^3^/sin(2\q)]^-1/4^
_refine_ls_extinction_method 'SHELXL97 (Sheldrick, 2008)'
_refine_ls_goodness_of_fit_ref 1.119
_refine_ls_matrix_type full
_refine_ls_number_parameters 99
_refine_ls_number_reflns 1606
_refine_ls_number_restraints 4
_refine_ls_restrained_S_all 1.118
_refine_ls_R_factor_all 0.0274
_refine_ls_R_factor_gt 0.0206
_refine_ls_shift/su_max 0.001
_refine_ls_shift/su_mean 0.000
_refine_ls_structure_factor_coef Fsqd
_refine_ls_weighting_details 'calc w = 1/[\s^2^(Fo^2^)+(0.0235P)^2^+0.5382P] where P=(Fo^2^+2Fc^2^)/3'
_refine_ls_weighting_scheme calc
_refine_ls_wR_factor_gt 0.0447
_refine_ls_wR_factor_ref 0.0475
_reflns_number_gt 1414
_reflns_number_total 1606
_reflns_threshold_expression I>2\s(I)
_cod_data_source_file ku3069.cif
_cod_data_source_block I
_cod_original_cell_volume 897.8(3)
_cod_database_code 2018502
_cod_database_fobs_code 2018502

loop_
_symmetry_equiv_pos_as_xyz
'x, y, z'
'-x+1/2, -y, z+1/2'
'-x, y+1/2, -z'
'x+1/2, -y+1/2, -z+1/2'
'-x, -y, -z'
'x-1/2, y, -z-1/2'
'x, -y-1/2, z'
'-x-1/2, y-1/2, z-1/2'

loop_
_atom_site_type_symbol
_atom_site_label
_atom_site_fract_x
_atom_site_fract_y
_atom_site_fract_z
_atom_site_U_iso_or_equiv
_atom_site_adp_type
_atom_site_calc_flag
_atom_site_refinement_flags
_atom_site_occupancy
_atom_site_symmetry_multiplicity
Li Li1 -0.2424(3) 0.07138(18) 0.52567(10) 0.0143(4) Uani d P 0.721(2) 1
Al Al1 -0.2424(3) 0.07138(18) 0.52567(10) 0.0143(4) Uani d P 0.279(2) 1
Li Li2 0.3952(3) 0.2500 0.25035(9) 0.0097(4) Uani d SP 0.558(5) 2
Al Al2 0.3952(3) 0.2500 0.25035(9) 0.0097(4) Uani d SP 0.442(4) 2
Li Li3 -0.2535(12) 0.2500 0.6959(4) 0.0249(13) Uani d S 1 2
Mo Mo1 0.21939(5) 0.2500 0.442175(14) 0.01130(7) Uani d S 1 2
Mo Mo2 -0.27972(4) -0.023570(18) 0.343878(10) 0.01200(7) Uani d . 1 1
O O1 0.1429(5) 0.2500 0.34148(13) 0.0192(5) Uani d S 1 2
O O2 0.4216(4) 0.11598(16) 0.46301(9) 0.0212(4) Uani d . 1 1
O O3 -0.0569(5) 0.2500 0.50654(13) 0.0240(5) Uani d S 1 2
O O4 0.1446(4) 0.12339(15) 0.20699(9) 0.0176(3) Uani d . 1 1
O O5 -0.0798(4) 0.01325(17) 0.42573(9) 0.0193(3) Uani d . 1 1
O O6 -0.4391(3) 0.11071(16) 0.62544(10) 0.0212(3) Uani d . 1 1
O O7 -0.0816(4) -0.12129(17) 0.28713(10) 0.0242(4) Uani d . 1 1

loop_
_atom_site_aniso_label
_atom_site_aniso_U_11
_atom_site_aniso_U_22
_atom_site_aniso_U_33
_atom_site_aniso_U_12
_atom_site_aniso_U_13
_atom_site_aniso_U_23
Li1 0.0123(8) 0.0180(8) 0.0125(8) -0.0009(6) -0.0002(6) 0.0039(6)
Al1 0.0123(8) 0.0180(8) 0.0125(8) -0.0009(6) -0.0002(6) 0.0039(6)
Li2 0.0095(8) 0.0097(8) 0.0099(7) 0.000 -0.0007(6) 0.000
Al2 0.0095(8) 0.0097(8) 0.0099(7) 0.000 -0.0007(6) 0.000
Li3 0.024(3) 0.027(3) 0.024(3) 0.000 -0.004(2) 0.000
Mo1 0.01160(12) 0.01323(13) 0.00908(12) 0.000 -0.00015(8) 0.000
Mo2 0.01278(10) 0.01106(10) 0.01214(10) 0.00103(6) -0.00103(6) 0.00171(6)
O1 0.0300(13) 0.0135(11) 0.0140(10) 0.000 -0.0036(9) 0.000
O2 0.0235(9) 0.0216(9) 0.0185(8) 0.0028(7) -0.0018(7) 0.0006(6)
O3 0.0186(12) 0.0364(15) 0.0169(11) 0.000 0.0002(9) 0.000
O4 0.0245(8) 0.0133(7) 0.0150(7) 0.0006(7) 0.0004(6) -0.0015(6)
O5 0.0167(8) 0.0252(9) 0.0161(7) -0.0001(7) 0.0001(6) 0.0013(6)
O6 0.0239(8) 0.0166(8) 0.0230(8) -0.0045(7) -0.0059(7) 0.0017(6)
O7 0.0215(9) 0.0261(9) 0.0252(9) 0.0064(7) -0.0017(7) -0.0057(7)

loop_
_atom_type_symbol
_atom_type_description
_atom_type_scat_dispersion_real
_atom_type_scat_dispersion_imag
_atom_type_scat_source
Li Li -0.0003 0.0001 'International Tables Vol C Tables 4.2.6.8 and 6.1.1.4'
O O 0.0106 0.0060 'International Tables Vol C Tables 4.2.6.8 and 6.1.1.4'
Al Al 0.0645 0.0514 'International Tables Vol C Tables 4.2.6.8 and 6.1.1.4'
Mo Mo -1.6832 0.6857 'International Tables Vol C Tables 4.2.6.8 and 6.1.1.4'

loop_
_geom_angle_atom_site_label_1
_geom_angle_atom_site_label_2
_geom_angle_atom_site_label_3
_geom_angle_site_symmetry_1
_geom_angle_site_symmetry_3
_geom_angle
O5 Li1 O5 . 5_556 84.27(10)
O5 Li1 O6 . . 172.68(12)
O5 Li1 O6 5_556 . 97.21(10)
O5 Li1 O2 . 1_455 87.14(9)
O5 Li1 O2 5_556 1_455 166.42(12)
O6 Li1 O2 . 1_455 90.03(9)
O5 Li1 O3 . . 86.85(10)
O5 Li1 O3 5_556 . 95.01(11)
O6 Li1 O3 . . 100.13(11)
O2 Li1 O3 1_455 . 95.00(11)
O5 Li1 O2 . 5_556 88.90(10)
O5 Li1 O2 5_556 5_556 84.87(10)
O6 Li1 O2 . 5_556 84.11(9)
O2 Li1 O2 1_455 5_556 84.46(9)
O3 Li1 O2 . 5_556 175.73(12)
O5 Li1 Al1 . 5_556 42.43(7)
O5 Li1 Al1 5_556 5_556 41.85(6)
O6 Li1 Al1 . 5_556 138.60(11)
O2 Li1 Al1 1_455 5_556 128.73(11)
O3 Li1 Al1 . 5_556 91.28(10)
O2 Li1 Al1 5_556 5_556 85.78(9)
O5 Li1 Li1 . 5_556 42.43(7)
O5 Li1 Li1 5_556 5_556 41.85(6)
O6 Li1 Li1 . 5_556 138.60(11)
O2 Li1 Li1 1_455 5_556 128.73(11)
O3 Li1 Li1 . 5_556 91.28(10)
O2 Li1 Li1 5_556 5_556 85.78(9)
O5 Li1 Li1 . 5_456 87.35(10)
O5 Li1 Li1 5_556 5_456 125.59(11)
O6 Li1 Li1 . 5_456 85.97(9)
O2 Li1 Li1 1_455 5_456 43.24(6)
O3 Li1 Li1 . 5_456 138.08(12)
O2 Li1 Li1 5_556 5_456 41.22(6)
Al1 Li1 Li1 5_556 5_456 111.32(11)
Li1 Li1 Li1 5_556 5_456 111.32(11)
O5 Li1 Al1 . 5_456 87.35(10)
O5 Li1 Al1 5_556 5_456 125.59(11)
O6 Li1 Al1 . 5_456 85.97(9)
O2 Li1 Al1 1_455 5_456 43.24(6)
O3 Li1 Al1 . 5_456 138.08(12)
O2 Li1 Al1 5_556 5_456 41.22(6)
Al1 Li1 Al1 5_556 5_456 111.32(11)
Li1 Li1 Al1 5_556 5_456 111.32(11)
O5 Li1 Mo2 . . 27.48(6)
O5 Li1 Mo2 5_556 . 108.21(8)
O6 Li1 Mo2 . . 147.27(9)
O2 Li1 Mo2 1_455 . 61.25(6)
O3 Li1 Mo2 . . 97.87(8)
O2 Li1 Mo2 5_556 . 78.15(7)
Al1 Li1 Mo2 5_556 . 67.48(6)
Li1 Li1 Mo2 5_556 . 67.48(6)
Li1 Li1 Mo2 5_456 . 62.63(6)
Al1 Li1 Mo2 5_456 . 62.63(6)
O5 Li1 Mo1 . . 60.15(7)
O5 Li1 Mo1 5_556 . 81.78(7)
O6 Li1 Mo1 . . 127.13(9)
O2 Li1 Mo1 1_455 . 102.98(8)
O3 Li1 Mo1 . . 28.86(7)
O2 Li1 Mo1 5_556 . 147.24(9)
Al1 Li1 Mo1 5_556 . 64.49(6)
Li1 Li1 Mo1 5_556 . 64.49(6)
Li1 Li1 Mo1 5_456 . 136.68(8)
Al1 Li1 Mo1 5_456 . 136.68(8)
Mo2 Li1 Mo1 . . 77.87(4)
O4 Li2 O4 4 6_656 83.79(11)
O4 Li2 O4 4 7_565 96.43(8)
O4 Li2 O4 6_656 7_565 179.69(8)
O4 Li2 O4 4 . 179.69(8)
O4 Li2 O4 6_656 . 96.43(8)
O4 Li2 O4 7_565 . 83.36(12)
O4 Li2 O1 4 6_656 84.20(9)
O4 Li2 O1 6_656 6_656 84.20(9)
O4 Li2 O1 7_565 6_656 95.60(10)
O4 Li2 O1 . 6_656 95.60(10)
O4 Li2 O1 4 . 96.34(9)
O4 Li2 O1 6_656 . 96.34(9)
O4 Li2 O1 7_565 . 83.85(9)
O4 Li2 O1 . . 83.85(9)
O1 Li2 O1 6_656 . 179.27(15)
O4 Li2 Al2 4 6_656 50.19(6)
O4 Li2 Al2 6_656 6_656 50.19(6)
O4 Li2 Al2 7_565 6_656 129.83(8)
O4 Li2 Al2 . 6_656 129.83(8)
O1 Li2 Al2 6_656 6_656 51.53(9)
O1 Li2 Al2 . 6_656 129.20(13)
O4 Li2 Li2 4 6_656 50.19(6)
O4 Li2 Li2 6_656 6_656 50.19(6)
O4 Li2 Li2 7_565 6_656 129.83(8)
O4 Li2 Li2 . 6_656 129.83(8)
O1 Li2 Li2 6_656 6_656 51.53(9)
O1 Li2 Li2 . 6_656 129.20(13)
O4 Li2 Li2 4 6_556 130.08(8)
O4 Li2 Li2 6_656 6_556 130.08(8)
O4 Li2 Li2 7_565 6_556 49.90(6)
O4 Li2 Li2 . 6_556 49.90(6)
O1 Li2 Li2 6_656 6_556 127.92(13)
O1 Li2 Li2 . 6_556 51.35(9)
Al2 Li2 Li2 6_656 6_556 179.45(15)
Li2 Li2 Li2 6_656 6_556 179.45(15)
O4 Li2 Al2 4 6_556 130.08(8)
O4 Li2 Al2 6_656 6_556 130.08(8)
O4 Li2 Al2 7_565 6_556 49.90(6)
O4 Li2 Al2 . 6_556 49.90(6)
O1 Li2 Al2 6_656 6_556 127.92(13)
O1 Li2 Al2 . 6_556 51.35(9)
Al2 Li2 Al2 6_656 6_556 179.45(15)
Li2 Li2 Al2 6_656 6_556 179.45(15)
O4 Li2 Mo2 4 6_656 155.18(8)
O4 Li2 Mo2 6_656 6_656 77.92(5)
O4 Li2 Mo2 7_565 6_656 101.81(7)
O4 Li2 Mo2 . 6_656 24.84(5)
O1 Li2 Mo2 6_656 6_656 77.43(5)
O1 Li2 Mo2 . 6_656 102.19(5)
Al2 Li2 Mo2 6_656 6_656 104.99(5)
Li2 Li2 Mo2 6_656 6_656 104.99(5)
Li2 Li2 Mo2 6_556 6_656 74.73(4)
Al2 Li2 Mo2 6_556 6_656 74.73(4)
O4 Li2 Mo2 4 4 77.92(5)
O4 Li2 Mo2 6_656 4 155.18(8)
O4 Li2 Mo2 7_565 4 24.84(5)
O4 Li2 Mo2 . 4 101.81(7)
O1 Li2 Mo2 6_656 4 77.43(5)
O1 Li2 Mo2 . 4 102.19(5)
Al2 Li2 Mo2 6_656 4 104.99(5)
Li2 Li2 Mo2 6_656 4 104.99(5)
Li2 Li2 Mo2 6_556 4 74.73(4)
Al2 Li2 Mo2 6_556 4 74.73(4)
Mo2 Li2 Mo2 6_656 4 113.51(5)
O6 Li3 O6 . 7_565 86.3(3)
O6 Li3 O7 . 3_556 147.5(4)
O6 Li3 O7 7_565 3_556 90.32(12)
O6 Li3 O7 . 5_556 90.32(12)
O6 Li3 O7 7_565 5_556 147.5(4)
O7 Li3 O7 3_556 5_556 75.6(2)
O6 Li3 O7 . 8_566 130.8(3)
O6 Li3 O7 7_565 8_566 80.53(14)
O7 Li3 O7 3_556 8_566 80.15(15)
O7 Li3 O7 5_556 8_566 124.2(3)
O6 Li3 O7 . 2_455 80.53(14)
O6 Li3 O7 7_565 2_455 130.8(3)
O7 Li3 O7 3_556 2_455 124.2(3)
O7 Li3 O7 5_556 2_455 80.15(15)
O7 Li3 O7 8_566 2_455 73.4(2)
O6 Li3 Li3 . 6_557 89.30(15)
O6 Li3 Li3 7_565 6_557 89.30(15)
O7 Li3 Li3 3_556 6_557 123.0(3)
O7 Li3 Li3 5_556 6_557 123.0(3)
O7 Li3 Li3 8_566 6_557 43.72(19)
O7 Li3 Li3 2_455 6_557 43.72(19)
O6 Li3 Li3 . 6_657 134.58(13)
O6 Li3 Li3 7_565 6_657 134.58(13)
O7 Li3 Li3 3_556 6_657 45.10(8)
O7 Li3 Li3 5_556 6_657 45.10(8)
O7 Li3 Li3 8_566 6_657 83.0(3)
O7 Li3 Li3 2_455 6_657 83.0(3)
Li3 Li3 Li3 6_557 6_657 106.9(4)
O6 Li3 Li1 . 7_565 83.1(2)
O6 Li3 Li1 7_565 7_565 32.19(12)
O7 Li3 Li1 3_556 7_565 77.09(15)
O7 Li3 Li1 5_556 7_565 115.3(3)
O7 Li3 Li1 8_566 7_565 106.81(10)
O7 Li3 Li1 2_455 7_565 157.6(3)
Li3 Li3 Li1 6_557 7_565 121.18(16)
Li3 Li3 Li1 6_657 7_565 119.46(17)
O6 Li3 Li1 . . 32.19(12)
O6 Li3 Li1 7_565 . 83.1(2)
O7 Li3 Li1 3_556 . 115.3(3)
O7 Li3 Li1 5_556 . 77.09(15)
O7 Li3 Li1 8_566 . 157.6(3)
O7 Li3 Li1 2_455 . 106.81(10)
Li3 Li3 Li1 6_557 . 121.18(16)
Li3 Li3 Li1 6_657 . 119.46(17)
Li1 Li3 Li1 7_565 . 64.16(13)
O2 Mo1 O2 . 7_565 104.01(12)
O2 Mo1 O3 . . 109.00(7)
O2 Mo1 O3 7_565 . 109.00(7)
O2 Mo1 O1 . . 109.01(7)
O2 Mo1 O1 7_565 . 109.01(7)
O3 Mo1 O1 . . 116.13(12)
O2 Mo1 Li1 . . 83.07(7)
O2 Mo1 Li1 7_565 . 139.45(6)
O3 Mo1 Li1 . . 34.56(4)
O1 Mo1 Li1 . . 105.91(8)
O2 Mo1 Li1 . 7_565 139.45(6)
O2 Mo1 Li1 7_565 7_565 83.07(7)
O3 Mo1 Li1 . 7_565 34.56(3)
O1 Mo1 Li1 . 7_565 105.91(8)
Li1 Mo1 Li1 . 7_565 67.92(6)
O2 Mo1 Li1 . 3_556 136.30(6)
O2 Mo1 Li1 7_565 3_556 33.83(7)
O3 Mo1 Li1 . 3_556 85.64(3)
O1 Mo1 Li1 . 3_556 99.71(3)
Li1 Mo1 Li1 . 3_556 120.19(3)
Li1 Mo1 Li1 7_565 3_556 53.24(5)
O2 Mo1 Li1 . 5_556 33.83(7)
O2 Mo1 Li1 7_565 5_556 136.30(6)
O3 Mo1 Li1 . 5_556 85.64(3)
O1 Mo1 Li1 . 5_556 99.71(3)
Li1 Mo1 Li1 . 5_556 53.24(5)
Li1 Mo1 Li1 7_565 5_556 120.18(3)
Li1 Mo1 Li1 3_556 5_556 160.59(6)
O7 Mo2 O6 . 5_456 109.77(8)
O7 Mo2 O5 . . 104.43(8)
O6 Mo2 O5 5_456 . 109.03(8)
O7 Mo2 O4 . 6_556 109.81(8)
O6 Mo2 O4 5_456 6_556 114.12(8)
O5 Mo2 O4 . 6_556 109.23(8)
O7 Mo2 Li1 . . 133.05(7)
O6 Mo2 Li1 5_456 . 84.89(6)
O5 Mo2 Li1 . . 31.33(6)
O4 Mo2 Li1 6_556 . 103.15(6)
O7 Mo2 Li1 . 5_456 135.68(7)
O6 Mo2 Li1 5_456 5_456 30.63(6)
O5 Mo2 Li1 . 5_456 84.45(6)
O4 Mo2 Li1 6_556 5_456 107.62(6)
Li1 Mo2 Li1 . 5_456 56.02(5)
O7 Mo2 Li2 . 6_556 93.67(7)
O6 Mo2 Li2 5_456 6_556 141.51(6)
O5 Mo2 Li2 . 6_556 93.25(6)
O4 Mo2 Li2 6_556 6_556 27.40(6)
Li1 Mo2 Li2 . 6_556 101.30(4)
Li1 Mo2 Li2 5_456 6_556 129.65(4)
Mo1 O1 Al2 . 6_556 154.31(16)
Mo1 O1 Li2 . 6_556 154.31(16)
Mo1 O1 Li2 . . 128.58(15)
Al2 O1 Li2 6_556 . 77.11(8)
Li2 O1 Li2 6_556 . 77.11(8)
Mo1 O2 Al1 . 1_655 139.49(11)
Mo1 O2 Li1 . 1_655 139.49(11)
Mo1 O2 Al1 . 5_556 119.03(10)
Al1 O2 Al1 1_655 5_556 95.54(9)
Li1 O2 Al1 1_655 5_556 95.54(9)
Mo1 O2 Li1 . 5_556 119.03(10)
Al1 O2 Li1 1_655 5_556 95.54(9)
Li1 O2 Li1 1_655 5_556 95.54(9)
Mo1 O3 Al1 . 7_565 116.58(8)
Mo1 O3 Li1 . 7_565 116.58(8)
Mo1 O3 Li1 . . 116.58(8)
Al1 O3 Li1 7_565 . 123.45(16)
Li1 O3 Li1 7_565 . 123.45(16)
Mo2 O4 Al2 6_656 6_556 152.31(11)
Mo2 O4 Li2 6_656 6_556 152.31(11)
Mo2 O4 Li2 6_656 . 127.76(10)
Al2 O4 Li2 6_556 . 79.92(6)
Li2 O4 Li2 6_556 . 79.92(6)
Mo2 O5 Li1 . . 121.19(11)
Mo2 O5 Al1 . 5_556 133.77(11)
Li1 O5 Al1 . 5_556 95.73(10)
Mo2 O5 Li1 . 5_556 133.77(11)
Li1 O5 Li1 . 5_556 95.73(10)
Mo2 O6 Li1 5_456 . 123.14(10)
Mo2 O6 Li3 5_456 . 122.2(2)
Li1 O6 Li3 . . 114.3(2)
Mo2 O7 Li3 . 5_556 137.1(2)
Mo2 O7 Li3 . 2_454 122.43(18)
Li3 O7 Li3 5_556 2_454 91.18(18)

loop_
_geom_bond_atom_site_label_1
_geom_bond_atom_site_label_2
_geom_bond_site_symmetry_2
_geom_bond_distance
_geom_bond_publ_flag
Li1 O5 . 2.003(2) y
Li1 O5 5_556 2.025(2) y
Li1 O6 . 2.029(2) y
Li1 O2 1_455 2.061(2) y
Li1 O3 . 2.093(2) y
Li1 O2 5_556 2.143(3) y
Li1 Al1 5_556 2.987(3) ?
Li1 Li1 5_556 2.987(3) ?
Li1 Li1 5_456 3.113(3) ?
Li1 Al1 5_456 3.113(3) ?
Li1 Mo2 . 3.2946(18) ?
Li1 Mo1 . 3.2999(17) ?
Li2 O4 4 1.957(2) y
Li2 O4 6_656 1.957(2) y
Li2 O4 7_565 1.965(2) y
Li2 O4 . 1.965(2) y
Li2 O1 6_656 2.018(3) y
Li2 O1 . 2.023(3) y
Li2 Al2 6_656 2.5186(5) ?
Li2 Li2 6_656 2.5186(5) ?
Li2 Li2 6_556 2.5186(5) ?
Li2 Al2 6_556 2.5186(5) ?
Li2 Mo2 6_656 3.3756(10) ?
Li2 Mo2 4 3.3756(10) ?
Li3 O6 . 2.103(5) y
Li3 O6 7_565 2.103(5) y
Li3 O7 3_556 2.168(5) y
Li3 O7 5_556 2.168(5) y
Li3 O7 8_566 2.222(6) y
Li3 O7 2_455 2.222(6) y
Li3 Li3 6_557 3.136(8) ?
Li3 Li3 6_657 3.136(8) ?
Li3 Li1 7_565 3.471(6) ?
Mo1 O2 . 1.7550(17) y
Mo1 O2 7_565 1.7550(17) y
Mo1 O3 . 1.781(3) y
Mo1 O1 . 1.781(2) y
Mo1 Li1 7_565 3.2999(17) ?
Mo1 Li1 3_556 3.3647(19) ?
Mo1 Li1 5_556 3.3647(19) ?
Mo2 O7 . 1.7244(17) y
Mo2 O6 5_456 1.7595(17) y
Mo2 O5 . 1.7770(17) y
Mo2 O4 6_556 1.7937(16) y
Mo2 Li1 5_456 3.3337(17) ?
Mo2 Li2 6_556 3.3757(10) ?
O1 Al2 6_556 2.018(3) ?
O1 Li2 6_556 2.018(3) ?
O2 Al1 1_655 2.061(2) ?
O2 Li1 1_655 2.061(2) ?
O2 Al1 5_556 2.143(3) ?
O2 Li1 5_556 2.143(3) ?
O3 Al1 7_565 2.093(2) ?
O3 Li1 7_565 2.093(2) ?
O4 Mo2 6_656 1.7936(16) ?
O4 Al2 6_556 1.957(2) ?
O4 Li2 6_556 1.957(2) ?
O5 Al1 5_556 2.025(2) ?
O5 Li1 5_556 2.025(2) ?
O6 Mo2 5_456 1.7595(17) ?
O7 Li3 5_556 2.168(5) ?
O7 Li3 2_454 2.222(6) ?
